data_7245075
loop_
_publ_author_name
'Xu, Leichuan'
'Ma, Haoyun'
'An, Xinkun'
'Li, Yihao'
'Zhang, Qian'
'Liu, Xinlei'
'Wang, Mingan'

_publ_section_title
;
 Total synthesis, structure revision and cytotoxic activity of Sch 53825
 and its derivatives
;
_journal_issue 27
_journal_name_full 'RSC Advances'
_journal_page_first 17629
_journal_page_last 17636
_journal_paper_doi 10.1039/D2RA02898K
_journal_volume 12
_journal_year 2022
_chemical_absolute_configuration ad
_chemical_formula_moiety 'C20 H13 Cl O5'
_chemical_formula_sum 'C20 H13 Cl O5'
_chemical_formula_weight 368.75
_space_group_crystal_system orthorhombic
_space_group_IT_number 19
_space_group_name_Hall 'P 2ac 2ab'
_space_group_name_H-M_alt 'P 21 21 21'
_atom_sites_solution_hydrogens geom
_atom_sites_solution_primary direct
_atom_sites_solution_secondary difmap
_audit_creation_date 2022-04-27
_audit_creation_method
;
  Olex2 1.1
  (compiled 2011.02.15 svn.r1672, GUI svn.r3494)
;
_audit_update_record
;
2022-04-28 deposited with the CCDC.	2022-06-01 downloaded from the CCDC.
;
_cell_angle_alpha 90.00
_cell_angle_beta 90.00
_cell_angle_gamma 90.00
_cell_formula_units_Z 4
_cell_length_a 5.15545(11)
_cell_length_b 11.6040(2)
_cell_length_c 25.9405(5)
_cell_measurement_reflns_used 3226
_cell_measurement_temperature 117.65(10)
_cell_measurement_theta_max 71.1370
_cell_measurement_theta_min 3.4170
_cell_volume 1551.86(5)
_computing_cell_refinement
;
CrysAlisPro, Agilent Technologies,
Version 1.171.37.35 (release 13-08-2014 CrysAlis171 .NET)
(compiled Aug 13 2014,18:06:01)
;
_computing_data_collection
;
CrysAlisPro, Agilent Technologies,
Version 1.171.37.35 (release 13-08-2014 CrysAlis171 .NET)
(compiled Aug 13 2014,18:06:01)
;
_computing_data_reduction
;
CrysAlisPro, Agilent Technologies,
Version 1.171.37.35 (release 13-08-2014 CrysAlis171 .NET)
(compiled Aug 13 2014,18:06:01)
;
_computing_molecular_graphics
;
O. V. Dolomanov, L. J. Bourhis, R. J. Gildea, J. A. K. Howard and H. Puschmann,
OLEX2: a complete structure solution, refinement and analysis program.
J. Appl. Cryst. (2009). 42, 339-341.
;
_computing_publication_material
;
O. V. Dolomanov, L. J. Bourhis, R. J. Gildea, J. A. K. Howard and H. Puschmann,
OLEX2: a complete structure solution, refinement and analysis program.
J. Appl. Cryst. (2009). 42, 339-341.
;
_computing_structure_refinement 'SHELXL-97 (Sheldrick, 1997)'
_computing_structure_solution 'A short history of SHELX (Sheldrick, 2007)/Bruker'
_diffrn_ambient_environment N~2~
_diffrn_ambient_temperature 117.65(10)
_diffrn_detector 'CCD plate'
_diffrn_detector_area_resol_mean 16.0971
_diffrn_detector_type Eos
_diffrn_measured_fraction_theta_full 0.9982
_diffrn_measured_fraction_theta_max 0.9770
_diffrn_measurement_details
;
#__ type_ start__ end____ width___ exp.time_
  1 omega  -37.00   27.00   1.0000    1.0000
omega____ theta____ kappa____ phi______ frames
    -       34.8036  -19.0000   60.0000 64

#__ type_ start__ end____ width___ exp.time_
  2 omega    7.00   63.00   1.0000    1.0000
omega____ theta____ kappa____ phi______ frames
    -       34.8036  -99.0000   60.0000 56

#__ type_ start__ end____ width___ exp.time_
  3 omega   16.00   74.00   1.0000    1.0000
omega____ theta____ kappa____ phi______ frames
    -       34.8036   77.0000   90.0000 58

#__ type_ start__ end____ width___ exp.time_
  4 omega  102.00  168.00   1.0000    3.0000
omega____ theta____ kappa____ phi______ frames
    -      108.0000  111.0000  150.0000 66

#__ type_ start__ end____ width___ exp.time_
  5 omega  124.00  175.00   1.0000    3.0000
omega____ theta____ kappa____ phi______ frames
    -      108.0000  111.0000    0.0000 51

#__ type_ start__ end____ width___ exp.time_
  6 omega  150.00  175.00   1.0000    3.0000
omega____ theta____ kappa____ phi______ frames
    -      108.0000   45.0000  -90.0000 25

#__ type_ start__ end____ width___ exp.time_
  7 omega   91.00  121.00   1.0000    3.0000
omega____ theta____ kappa____ phi______ frames
    -      108.0000   45.0000  -90.0000 30

#__ type_ start__ end____ width___ exp.time_
  8 omega   64.00   90.00   1.0000    3.0000
omega____ theta____ kappa____ phi______ frames
    -      108.0000  -30.0000  -90.0000 26

#__ type_ start__ end____ width___ exp.time_
  9 omega   53.00   91.00   1.0000    3.0000
omega____ theta____ kappa____ phi______ frames
    -      108.0000  -30.0000 -150.0000 38

#__ type_ start__ end____ width___ exp.time_
 10 omega   45.00   93.00   1.0000    3.0000
omega____ theta____ kappa____ phi______ frames
    -      108.0000  -45.0000  -90.0000 48

#__ type_ start__ end____ width___ exp.time_
 11 omega   47.00   88.00   1.0000    3.0000
omega____ theta____ kappa____ phi______ frames
    -      108.0000  -30.0000  -30.0000 41

#__ type_ start__ end____ width___ exp.time_
 12 omega   38.00   77.00   1.0000    3.0000
omega____ theta____ kappa____ phi______ frames
    -      108.0000  -30.0000   90.0000 39

#__ type_ start__ end____ width___ exp.time_
 13 omega   40.00   98.00   1.0000    3.0000
omega____ theta____ kappa____ phi______ frames
    -      108.0000  -45.0000  150.0000 58

#__ type_ start__ end____ width___ exp.time_
 14 omega   40.00  105.00   1.0000    3.0000
omega____ theta____ kappa____ phi______ frames
    -      108.0000  -94.0000  120.0000 65

#__ type_ start__ end____ width___ exp.time_
 15 omega   39.00   99.00   1.0000    1.0000
omega____ theta____ kappa____ phi______ frames
    -       34.8036   19.0000 -150.0000 60
;
_diffrn_measurement_device 'four-circle diffractometer'
_diffrn_measurement_device_type 'Xcalibur, Eos, Gemini'
_diffrn_measurement_method '\w scans'
_diffrn_orient_matrix_UB_11 0.0654012000
_diffrn_orient_matrix_UB_12 0.1025219000
_diffrn_orient_matrix_UB_13 -0.0354314000
_diffrn_orient_matrix_UB_21 0.2862920000
_diffrn_orient_matrix_UB_22 -0.0380342000
_diffrn_orient_matrix_UB_23 -0.0011151000
_diffrn_orient_matrix_UB_31 -0.0554754000
_diffrn_orient_matrix_UB_32 -0.0752971000
_diffrn_orient_matrix_UB_33 -0.0476353000
_diffrn_radiation_monochromator graphite
_diffrn_radiation_probe x-ray
_diffrn_radiation_type 'Cu K\a'
_diffrn_radiation_wavelength 1.54184
_diffrn_reflns_av_R_equivalents 0.0330
_diffrn_reflns_av_unetI/netI 0.0476
_diffrn_reflns_limit_h_max 6
_diffrn_reflns_limit_h_min -6
_diffrn_reflns_limit_k_max 12
_diffrn_reflns_limit_k_min -14
_diffrn_reflns_limit_l_max 17
_diffrn_reflns_limit_l_min -31
_diffrn_reflns_number 5497
_diffrn_reflns_theta_full 71.13
_diffrn_reflns_theta_max 71.13
_diffrn_reflns_theta_min 3.41
_diffrn_source 'Enhance (Cu) X-ray Source'
_exptl_absorpt_coefficient_mu 2.466
_exptl_absorpt_correction_T_max 1.00000
_exptl_absorpt_correction_T_min 0.89438
_exptl_absorpt_correction_type multi-scan
_exptl_absorpt_process_details
;
CrysAlisPro, Agilent Technologies,
Version 1.171.37.35 (release 13-08-2014 CrysAlis171 .NET)
(compiled Aug 13 2014,18:06:01)
Empirical absorption correction using spherical harmonics,
 implemented in SCALE3 ABSPACK scaling algorithm.
;
_exptl_crystal_colour colorless
_exptl_crystal_density_diffrn 1.578
_exptl_crystal_density_method 'not measured'
_exptl_crystal_description plate
_exptl_crystal_F_000 760
_exptl_crystal_recrystallization_method 'Re-crystallisation from solvent: CHCl3-MeOH'
_exptl_crystal_size_max 0.22
_exptl_crystal_size_mid 0.19
_exptl_crystal_size_min 0.17
_refine_diff_density_max 0.243
_refine_diff_density_min -0.292
_refine_diff_density_rms 0.065
_refine_ls_abs_structure_details 'Flack H D (1983), Acta Cryst. A39, 876-881'
_refine_ls_abs_structure_Flack 0.002(15)
_refine_ls_extinction_method none
_refine_ls_goodness_of_fit_ref 1.030
_refine_ls_hydrogen_treatment mixed
_refine_ls_matrix_type full
_refine_ls_number_parameters 237
_refine_ls_number_reflns 2944
_refine_ls_number_restraints 0
_refine_ls_restrained_S_all 1.030
_refine_ls_R_factor_all 0.0386
_refine_ls_R_factor_gt 0.0369
_refine_ls_shift/su_max 0.001
_refine_ls_shift/su_mean 0.000
_refine_ls_structure_factor_coef Fsqd
_refine_ls_weighting_details 'calc w=1/[\s^2^(Fo^2^)+(0.0605P)^2^+0.1132P] where P=(Fo^2^+2Fc^2^)/3'
_refine_ls_weighting_scheme calc
_refine_ls_wR_factor_gt 0.0942
_refine_ls_wR_factor_ref 0.0962
_reflns_number_gt 2821
_reflns_number_total 2944
_reflns_threshold_expression >2sigma(I)
_cod_data_source_file d2ra02898k2.cif
_cod_data_source_block exp_8018
_cod_database_code 7245075
_reflns_odcompleteness_completeness 99.82
_reflns_odcompleteness_iscentric 1
_reflns_odcompleteness_theta 66.97

loop_
_space_group_symop_id
_space_group_symop_operation_xyz
1 'x, y, z'
2 '-x+1/2, -y, z+1/2'
3 'x+1/2, -y+1/2, -z'
4 '-x, y+1/2, -z+1/2'

loop_
_atom_site_label
_atom_site_type_symbol
_atom_site_fract_x
_atom_site_fract_y
_atom_site_fract_z
_atom_site_U_iso_or_equiv
_atom_site_adp_type
_atom_site_occupancy
_atom_site_symmetry_multiplicity
_atom_site_calc_flag
_atom_site_refinement_flags
_atom_site_disorder_assembly
_atom_site_disorder_group
Cl1 Cl 0.84189(11) 0.64751(5) 0.070232(19) 0.02230(15) Uani 1 1 d . . .
O2 O 1.3372(3) 0.56526(12) -0.15584(5) 0.0130(3) Uani 1 1 d . . .
O5 O 1.2495(3) 0.48097(15) 0.05617(6) 0.0200(4) Uani 1 1 d . . .
H5 H 1.3240 0.4190 0.0529 0.030 Uiso 1 1 calc R . .
C3 C 0.8297(4) 0.63287(17) -0.03368(8) 0.0157(4) Uani 1 1 d . . .
H3 H 0.7002 0.6886 -0.0324 0.019 Uiso 1 1 calc R . .
O4 O 1.4130(3) 0.29998(14) 0.00273(6) 0.0155(3) Uani 1 1 d . . .
H4 H 1.5482 0.2647 0.0081 0.023 Uiso 1 1 calc R . .
O1 O 1.2684(3) 0.26641(13) -0.10767(6) 0.0170(3) Uani 1 1 d . . .
C6 C 1.2268(4) 0.46748(18) -0.03732(8) 0.0128(4) Uani 1 1 d . . .
O3 O 0.9748(3) 0.44069(13) -0.16553(5) 0.0135(3) Uani 1 1 d . . .
C16 C 1.2317(4) 0.48932(18) -0.23965(8) 0.0123(4) Uani 1 1 d . . .
C14 C 1.1199(5) 0.40862(19) -0.32336(8) 0.0161(4) Uani 1 1 d . . .
H14 H 1.1451 0.4034 -0.3588 0.019 Uiso 1 1 calc R . .
C2 C 0.9446(4) 0.59360(18) 0.01133(8) 0.0160(4) Uani 1 1 d . . .
C20 C 1.4772(4) 0.55366(18) -0.31431(8) 0.0154(4) Uani 1 1 d . . .
H20 H 1.5087 0.5532 -0.3496 0.018 Uiso 1 1 calc R . .
C4 C 0.9105(4) 0.58796(18) -0.08075(8) 0.0140(4) Uani 1 1 d . . .
H4A H 0.8321 0.6127 -0.1111 0.017 Uiso 1 1 calc R . .
C9 C 1.3746(4) 0.36306(18) -0.13486(8) 0.0139(4) Uani 1 1 d . . .
H9 H 1.4666 0.3459 -0.1670 0.017 Uiso 1 1 calc R . .
C1 C 1.1422(4) 0.51215(18) 0.01041(8) 0.0141(4) Uani 1 1 d . . .
C12 C 0.8833(4) 0.35048(19) -0.24645(8) 0.0142(4) Uani 1 1 d . . .
H12 H 0.7552 0.3053 -0.2313 0.017 Uiso 1 1 calc R . .
C19 C 1.6245(4) 0.62231(18) -0.28259(8) 0.0158(4) Uani 1 1 d . . .
H19 H 1.7559 0.6670 -0.2969 0.019 Uiso 1 1 calc R . .
C5 C 1.1087(4) 0.50593(17) -0.08268(8) 0.0120(4) Uani 1 1 d . . .
C11 C 1.0289(4) 0.42426(17) -0.21737(7) 0.0119(4) Uani 1 1 d . . .
C18 C 1.5815(4) 0.62676(18) -0.22884(8) 0.0148(4) Uani 1 1 d . . .
H18 H 1.6827 0.6737 -0.2079 0.018 Uiso 1 1 calc R . .
C7 C 1.4556(4) 0.38520(18) -0.03754(8) 0.0133(4) Uani 1 1 d . . .
H7 H 1.6131 0.4287 -0.0293 0.016 Uiso 1 1 calc R . .
C15 C 1.2776(4) 0.48363(18) -0.29358(8) 0.0137(4) Uani 1 1 d . . .
C8 C 1.4964(4) 0.32359(18) -0.08770(8) 0.0150(4) Uani 1 1 d . . .
H8 H 1.6611 0.2823 -0.0916 0.018 Uiso 1 1 calc R . .
C10 C 1.2005(4) 0.46793(17) -0.13532(8) 0.0117(4) Uani 1 1 d . . .
C17 C 1.3878(4) 0.56064(17) -0.20836(7) 0.0125(4) Uani 1 1 d . . .
C13 C 0.9315(4) 0.3441(2) -0.30030(8) 0.0160(4) Uani 1 1 d . . .
H13 H 0.8319 0.2946 -0.3204 0.019 Uiso 1 1 calc R . .

loop_
_atom_site_aniso_label
_atom_site_aniso_U_11
_atom_site_aniso_U_22
_atom_site_aniso_U_33
_atom_site_aniso_U_23
_atom_site_aniso_U_13
_atom_site_aniso_U_12
Cl1 0.0287(3) 0.0255(3) 0.0127(2) -0.00632(19) 0.0076(2) 0.0017(2)
O2 0.0170(7) 0.0148(7) 0.0074(6) 0.0000(5) 0.0003(6) -0.0035(6)
O5 0.0263(8) 0.0260(8) 0.0076(7) -0.0011(6) -0.0023(6) 0.0018(7)
C3 0.0174(10) 0.0128(9) 0.0168(10) 0.0001(8) 0.0027(9) 0.0014(8)
O4 0.0162(7) 0.0182(7) 0.0121(7) 0.0062(6) 0.0008(6) 0.0027(6)
O1 0.0252(8) 0.0136(7) 0.0121(7) 0.0000(5) -0.0003(6) -0.0008(6)
C6 0.0152(9) 0.0126(9) 0.0107(9) 0.0011(7) 0.0020(8) -0.0038(8)
O3 0.0119(7) 0.0202(7) 0.0083(7) 0.0005(5) 0.0000(6) -0.0012(6)
C16 0.0137(9) 0.0129(9) 0.0103(9) 0.0031(7) 0.0000(7) 0.0044(7)
C14 0.0200(11) 0.0201(10) 0.0081(9) -0.0004(8) -0.0009(8) 0.0049(9)
C2 0.0212(10) 0.0154(10) 0.0115(9) -0.0051(8) 0.0057(9) -0.0050(8)
C20 0.0186(10) 0.0175(10) 0.0099(9) 0.0038(8) 0.0033(8) 0.0036(9)
C4 0.0163(10) 0.0142(9) 0.0114(9) 0.0018(8) 0.0009(8) 0.0022(8)
C9 0.0160(10) 0.0156(9) 0.0102(9) -0.0014(8) 0.0030(8) 0.0005(8)
C1 0.0181(9) 0.0162(9) 0.0079(9) -0.0005(7) -0.0007(8) -0.0054(8)
C12 0.0132(9) 0.0166(9) 0.0128(9) 0.0003(8) 0.0013(8) 0.0014(9)
C19 0.0150(10) 0.0148(9) 0.0177(10) 0.0076(8) 0.0035(8) 0.0012(7)
C5 0.0133(10) 0.0124(9) 0.0104(9) 0.0001(7) 0.0000(8) -0.0013(7)
C11 0.0130(9) 0.0146(9) 0.0080(9) 0.0017(8) -0.0014(8) 0.0040(8)
C18 0.0157(10) 0.0134(9) 0.0152(10) 0.0020(7) -0.0020(8) 0.0005(7)
C7 0.0134(10) 0.0156(9) 0.0108(9) 0.0027(8) -0.0012(8) -0.0022(8)
C15 0.0143(10) 0.0152(9) 0.0114(9) 0.0008(7) 0.0002(8) 0.0059(8)
C8 0.0148(9) 0.0158(10) 0.0144(10) 0.0023(8) 0.0026(8) 0.0031(8)
C10 0.0129(10) 0.0126(9) 0.0095(9) 0.0014(7) -0.0015(8) -0.0005(7)
C17 0.0151(10) 0.0125(9) 0.0098(9) 0.0012(7) 0.0004(8) 0.0039(7)
C13 0.0179(10) 0.0173(10) 0.0130(9) -0.0023(8) -0.0050(8) 0.0011(9)

loop_
_atom_type_symbol
_atom_type_description
_atom_type_scat_dispersion_real
_atom_type_scat_dispersion_imag
_atom_type_scat_source
C C 0.0181 0.0091 'International Tables Vol C Tables 4.2.6.8 and 6.1.1.4'
H H 0.0000 0.0000 'International Tables Vol C Tables 4.2.6.8 and 6.1.1.4'
Cl Cl 0.3639 0.7018 'International Tables Vol C Tables 4.2.6.8 and 6.1.1.4'
O O 0.0492 0.0322 'International Tables Vol C Tables 4.2.6.8 and 6.1.1.4'

loop_
_geom_angle_atom_site_label_1
_geom_angle_atom_site_label_2
_geom_angle_atom_site_label_3
_geom_angle
_geom_angle_site_symmetry_1
_geom_angle_site_symmetry_3
_geom_angle_publ_flag
C17 O2 C10 115.24(15) . . ?
C1 O5 H5 109.5 . . ?
C2 C3 H3 120.4 . . ?
C2 C3 C4 119.2(2) . . ?
C4 C3 H3 120.4 . . ?
C7 O4 H4 109.5 . . ?
C9 O1 C8 60.44(13) . . ?
C1 C6 C7 118.33(19) . . ?
C5 C6 C1 119.1(2) . . ?
C5 C6 C7 122.41(19) . . ?
C11 O3 C10 113.32(16) . . ?
C11 C16 C15 120.08(19) . . ?
C17 C16 C11 120.00(18) . . ?
C17 C16 C15 119.92(19) . . ?
C15 C14 H14 119.8 . . ?
C13 C14 H14 119.8 . . ?
C13 C14 C15 120.38(19) . . ?
C3 C2 Cl1 119.54(17) . . ?
C3 C2 C1 121.49(19) . . ?
C1 C2 Cl1 118.97(17) . . ?
C19 C20 H20 119.8 . . ?
C19 C20 C15 120.42(19) . . ?
C15 C20 H20 119.8 . . ?
C3 C4 H4A 119.8 . . ?
C3 C4 C5 120.4(2) . . ?
C5 C4 H4A 119.8 . . ?
O1 C9 H9 116.4 . . ?
O1 C9 C8 60.20(13) . . ?
O1 C9 C10 113.98(17) . . ?
C8 C9 H9 116.4 . . ?
C8 C9 C10 121.21(18) . . ?
C10 C9 H9 116.4 . . ?
O5 C1 C6 122.9(2) . . ?
O5 C1 C2 117.67(19) . . ?
C2 C1 C6 119.42(19) . . ?
C11 C12 H12 120.7 . . ?
C11 C12 C13 118.7(2) . . ?
C13 C12 H12 120.7 . . ?
C20 C19 H19 119.1 . . ?
C20 C19 C18 121.7(2) . . ?
C18 C19 H19 119.1 . . ?
C6 C5 C10 122.09(19) . . ?
C4 C5 C6 120.38(19) . . ?
C4 C5 C10 117.39(18) . . ?
O3 C11 C16 118.18(18) . . ?
C12 C11 O3 120.74(19) . . ?
C12 C11 C16 121.03(19) . . ?
C19 C18 H18 120.7 . . ?
C17 C18 C19 118.5(2) . . ?
C17 C18 H18 120.7 . . ?
O4 C7 C6 107.91(16) . . ?
O4 C7 H7 108.6 . . ?
O4 C7 C8 108.67(17) . . ?
C6 C7 H7 108.6 . . ?
C8 C7 C6 114.36(18) . . ?
C8 C7 H7 108.6 . . ?
C14 C15 C16 118.0(2) . . ?
C20 C15 C16 117.9(2) . . ?
C20 C15 C14 124.13(19) . . ?
O1 C8 C9 59.36(13) . . ?
O1 C8 C7 114.55(17) . . ?
O1 C8 H8 116.3 . . ?
C9 C8 C7 121.39(19) . . ?
C9 C8 H8 116.3 . . ?
C7 C8 H8 116.3 . . ?
O2 C10 O3 111.63(15) . . ?
O2 C10 C9 110.16(16) . . ?
O2 C10 C5 105.05(16) . . ?
O3 C10 C9 107.93(16) . . ?
O3 C10 C5 107.66(16) . . ?
C5 C10 C9 114.44(17) . . ?
O2 C17 C16 118.69(19) . . ?
C18 C17 O2 119.80(19) . . ?
C18 C17 C16 121.49(19) . . ?
C14 C13 C12 121.8(2) . . ?
C14 C13 H13 119.1 . . ?
C12 C13 H13 119.1 . . ?

loop_
_geom_bond_atom_site_label_1
_geom_bond_atom_site_label_2
_geom_bond_distance
_geom_bond_site_symmetry_2
_geom_bond_publ_flag
Cl1 C2 1.734(2) . ?
O2 C10 1.434(2) . ?
O2 C17 1.388(2) . ?
O5 H5 0.8200 . ?
O5 C1 1.359(3) . ?
C3 H3 0.9300 . ?
C3 C2 1.386(3) . ?
C3 C4 1.391(3) . ?
O4 H4 0.8200 . ?
O4 C7 1.455(3) . ?
O1 C9 1.434(3) . ?
O1 C8 1.446(3) . ?
C6 C1 1.411(3) . ?
C6 C5 1.398(3) . ?
C6 C7 1.518(3) . ?
O3 C11 1.387(2) . ?
O3 C10 1.438(2) . ?
C16 C11 1.413(3) . ?
C16 C15 1.420(3) . ?
C16 C17 1.411(3) . ?
C14 H14 0.9300 . ?
C14 C15 1.420(3) . ?
C14 C13 1.364(3) . ?
C2 C1 1.390(3) . ?
C20 H20 0.9300 . ?
C20 C19 1.374(3) . ?
C20 C15 1.417(3) . ?
C4 H4A 0.9300 . ?
C4 C5 1.397(3) . ?
C9 H9 0.9800 . ?
C9 C8 1.449(3) . ?
C9 C10 1.512(3) . ?
C12 H12 0.9300 . ?
C12 C11 1.366(3) . ?
C12 C13 1.421(3) . ?
C19 H19 0.9300 . ?
C19 C18 1.413(3) . ?
C5 C10 1.511(3) . ?
C18 H18 0.9300 . ?
C18 C17 1.366(3) . ?
C7 H7 0.9800 . ?
C7 C8 1.500(3) . ?
C8 H8 0.9800 . ?
C13 H13 0.9300 . ?

loop_
_geom_torsion_atom_site_label_1
_geom_torsion_atom_site_label_2
_geom_torsion_atom_site_label_3
_geom_torsion_atom_site_label_4
_geom_torsion
_geom_torsion_site_symmetry_1
_geom_torsion_site_symmetry_2
_geom_torsion_site_symmetry_3
_geom_torsion_site_symmetry_4
_geom_torsion_publ_flag
Cl1 C2 C1 O5 -1.6(3) . . . . ?
Cl1 C2 C1 C6 179.81(16) . . . . ?
C3 C2 C1 O5 178.0(2) . . . . ?
C3 C2 C1 C6 -0.6(3) . . . . ?
C3 C4 C5 C6 0.5(3) . . . . ?
C3 C4 C5 C10 -175.34(18) . . . . ?
O4 C7 C8 O1 68.9(2) . . . . ?
O4 C7 C8 C9 136.7(2) . . . . ?
O1 C9 C8 C7 -101.8(2) . . . . ?
O1 C9 C10 O2 170.78(15) . . . . ?
O1 C9 C10 O3 -67.1(2) . . . . ?
O1 C9 C10 C5 52.7(2) . . . . ?
C6 C5 C10 O2 -105.0(2) . . . . ?
C6 C5 C10 O3 135.90(19) . . . . ?
C6 C5 C10 C9 15.9(3) . . . . ?
C6 C7 C8 O1 -51.7(2) . . . . ?
C6 C7 C8 C9 16.1(3) . . . . ?
C2 C3 C4 C5 -1.3(3) . . . . ?
C20 C19 C18 C17 0.0(3) . . . . ?
C4 C3 C2 Cl1 -179.04(16) . . . . ?
C4 C3 C2 C1 1.3(3) . . . . ?
C4 C5 C10 O2 70.7(2) . . . . ?
C4 C5 C10 O3 -48.4(2) . . . . ?
C4 C5 C10 C9 -168.33(18) . . . . ?
C9 O1 C8 C7 113.3(2) . . . . ?
C1 C6 C5 C4 0.3(3) . . . . ?
C1 C6 C5 C10 175.92(18) . . . . ?
C1 C6 C7 O4 46.9(2) . . . . ?
C1 C6 C7 C8 167.90(19) . . . . ?
C19 C20 C15 C16 1.6(3) . . . . ?
C19 C20 C15 C14 -178.7(2) . . . . ?
C19 C18 C17 O2 -178.54(18) . . . . ?
C19 C18 C17 C16 -0.2(3) . . . . ?
C5 C6 C1 O5 -178.81(19) . . . . ?
C5 C6 C1 C2 -0.3(3) . . . . ?
C5 C6 C7 O4 -137.33(19) . . . . ?
C5 C6 C7 C8 -16.3(3) . . . . ?
C11 O3 C10 O2 54.4(2) . . . . ?
C11 O3 C10 C9 -66.8(2) . . . . ?
C11 O3 C10 C5 169.21(16) . . . . ?
C11 C16 C15 C14 -1.9(3) . . . . ?
C11 C16 C15 C20 177.76(19) . . . . ?
C11 C16 C17 O2 -0.1(3) . . . . ?
C11 C16 C17 C18 -178.4(2) . . . . ?
C11 C12 C13 C14 0.6(3) . . . . ?
C7 C6 C1 O5 -2.9(3) . . . . ?
C7 C6 C1 C2 175.67(18) . . . . ?
C7 C6 C5 C4 -175.46(19) . . . . ?
C7 C6 C5 C10 0.1(3) . . . . ?
C15 C16 C11 O3 -173.91(18) . . . . ?
C15 C16 C11 C12 3.6(3) . . . . ?
C15 C16 C17 O2 179.48(18) . . . . ?
C15 C16 C17 C18 1.2(3) . . . . ?
C15 C14 C13 C12 1.0(3) . . . . ?
C15 C20 C19 C18 -0.7(3) . . . . ?
C8 O1 C9 C10 -113.5(2) . . . . ?
C8 C9 C10 O2 102.3(2) . . . . ?
C8 C9 C10 O3 -135.62(19) . . . . ?
C8 C9 C10 C5 -15.8(3) . . . . ?
C10 O2 C17 C16 22.4(3) . . . . ?
C10 O2 C17 C18 -159.22(18) . . . . ?
C10 O3 C11 C16 -32.9(2) . . . . ?
C10 O3 C11 C12 149.65(18) . . . . ?
C10 C9 C8 O1 101.6(2) . . . . ?
C10 C9 C8 C7 -0.2(3) . . . . ?
C17 O2 C10 O3 -49.3(2) . . . . ?
C17 O2 C10 C9 70.6(2) . . . . ?
C17 O2 C10 C5 -165.67(17) . . . . ?
C17 C16 C11 O3 5.7(3) . . . . ?
C17 C16 C11 C12 -176.85(19) . . . . ?
C17 C16 C15 C14 178.52(19) . . . . ?
C17 C16 C15 C20 -1.8(3) . . . . ?
C13 C14 C15 C16 -0.3(3) . . . . ?
C13 C14 C15 C20 -180.0(2) . . . . ?
C13 C12 C11 O3 174.53(18) . . . . ?
C13 C12 C11 C16 -2.9(3) . . . . ?
